data_2015621
loop_
_publ_author_name
'Brown, Judge'
'Pawar, Diwakar M.'
'Fronczek, Frank R.'
'Noe, Eric A.'

_publ_section_title
;
 Cyclodecyl 4-nitrophenylacetate
;
_journal_coeditor_code SK3048
_journal_issue 10
_journal_name_full 'Acta Crystallographica Section C'
_journal_page_first o628
_journal_page_last o630
_journal_paper_doi 10.1107/S0108270106035049
_journal_volume 62
_journal_year 2006
_chemical_formula_iupac 'C18 H25 N O4'
_chemical_formula_moiety 'C18 H25 N O4'
_chemical_formula_sum 'C18 H25 N O4'
_chemical_formula_weight 319.39
_chemical_name_systematic
;
Cyclodecyl 4-nitrophenylacetate
;
_space_group_IT_number 4
_symmetry_cell_setting monoclinic
_symmetry_space_group_name_Hall 'P 2yb'
_symmetry_space_group_name_H-M 'P 1 21 1'
_atom_sites_solution_hydrogens geom
_atom_sites_solution_primary direct
_atom_sites_solution_secondary difmap
_audit_creation_method SHELXL-97
_cell_angle_alpha 90
_cell_angle_beta 100.289(10)
_cell_angle_gamma 90
_cell_formula_units_Z 2
_cell_length_a 7.5050(15)
_cell_length_b 5.8492(10)
_cell_length_c 19.381(4)
_cell_measurement_reflns_used 1892
_cell_measurement_temperature 115
_cell_measurement_theta_max 30.0
_cell_measurement_theta_min 2.5
_cell_volume 837.1(3)
_computing_cell_refinement 'SCALEPACK (Otwinowski & Minor, 1997)'
_computing_data_collection 'COLLECT (Nonius, 2000)'
_computing_data_reduction 'SCALEPACK and DENZO (Otwinowski & Minor, 1997)'
_computing_molecular_graphics 'ORTEP-3 for Windows (Farrugia, 1997)'
_computing_publication_material SHELXL97
_computing_structure_refinement 'SHELXL97 (Sheldrick, 1997)'
_computing_structure_solution 'SIR97 (Altomare <i>et al.</i>,  1999)'
_diffrn_ambient_temperature 115
_diffrn_measured_fraction_theta_full 0.998
_diffrn_measured_fraction_theta_max 0.876
_diffrn_measurement_device 'Nonius KappaCCD (with an Oxford Cryosystems Cryostream cooler)'
_diffrn_measurement_method '\w scans with \k offsets'
_diffrn_radiation_monochromator graphite
_diffrn_radiation_source 'fine-focus sealed tube'
_diffrn_radiation_type MoK\a
_diffrn_radiation_wavelength 0.71073
_diffrn_reflns_av_R_equivalents 0.022
_diffrn_reflns_av_sigmaI/netI 0.0372
_diffrn_reflns_limit_h_max 9
_diffrn_reflns_limit_h_min -9
_diffrn_reflns_limit_k_max 6
_diffrn_reflns_limit_k_min -8
_diffrn_reflns_limit_l_max 25
_diffrn_reflns_limit_l_min -25
_diffrn_reflns_number 10156
_diffrn_reflns_theta_full 25.0
_diffrn_reflns_theta_max 29.9
_diffrn_reflns_theta_min 2.7
_diffrn_standards_decay_% <2
_diffrn_standards_number 0
_exptl_absorpt_coefficient_mu 0.089
_exptl_absorpt_correction_type none
_exptl_crystal_colour colorless
_exptl_crystal_density_diffrn 1.267
_exptl_crystal_density_method 'not measured'
_exptl_crystal_description plate
_exptl_crystal_F_000 344
_exptl_crystal_size_max 0.35
_exptl_crystal_size_mid 0.30
_exptl_crystal_size_min 0.05
_refine_diff_density_max 0.21
_refine_diff_density_min -0.19
_refine_ls_extinction_coef 0.043(5)
_refine_ls_extinction_expression Fc^*^=kFc[1+0.001xFc^2^\l^3^/sin(2\q)]^-1/4^
_refine_ls_extinction_method SHELXL97
_refine_ls_goodness_of_fit_ref 1.044
_refine_ls_hydrogen_treatment constr
_refine_ls_matrix_type full
_refine_ls_number_parameters 209
_refine_ls_number_reflns 2326
_refine_ls_number_restraints 1
_refine_ls_restrained_S_all 1.043
_refine_ls_R_factor_all 0.049
_refine_ls_R_factor_gt 0.038
_refine_ls_shift/su_max 0.000
_refine_ls_shift/su_mean 0.000
_refine_ls_structure_factor_coef Fsqd
_refine_ls_weighting_details 'calc w=1/[\s^2^(Fo^2^)+(0.0343P)^2^+0.2312P] where P=(Fo^2^+2Fc^2^)/3'
_refine_ls_weighting_scheme calc
_refine_ls_wR_factor_gt 0.081
_refine_ls_wR_factor_ref 0.087
_reflns_number_gt 2008
_reflns_number_total 2326
_reflns_threshold_expression I>2\s(I)
_cod_data_source_file sk3048.cif
_cod_data_source_block I
_cod_depositor_comments
;
The following automatic conversions were performed:
'_symmetry_cell_setting' value 'Monoclinic' changed to 'monoclinic'
according to '/home/saulius/struct/CIF-dictionaries/cif_core.dic'
dictionary named 'cif_core.dic' version 2.4.1 from 2010-06-29.

Automatic conversion script
Id: cif_fix_enum 1527 2010-12-29 10:47:43Z saulius 

The following automatic conversions were performed:

'_symmetry_cell_setting' value 'Monoclinic' changed to 'monoclinic'
according to /home/saulius/struct/CIF-dictionaries/cif_core.dic
dictionary named 'cif_core.dic' version 2.4.1 from 2010-06-29.

Automatic conversion script
Id: cif_fix_values 1715 2011-07-08 13:25:40Z adriana 
;
_cod_original_sg_symbol_H-M 'P 21'
_cod_database_code 2015621
_cod_database_fobs_code 2015621

loop_
_symmetry_equiv_pos_as_xyz
'x, y, z'
'-x, y+1/2, -z'

loop_
_atom_site_type_symbol
_atom_site_label
_atom_site_fract_x
_atom_site_fract_y
_atom_site_fract_z
_atom_site_U_iso_or_equiv
_atom_site_adp_type
_atom_site_calc_flag
_atom_site_refinement_flags
_atom_site_occupancy
O O1 0.14233(19) 0.2770(3) 0.28109(7) 0.0242(3) Uani d . 1
O O2 -0.02396(17) 0.5877(3) 0.29753(7) 0.0189(3) Uani d . 1
O O3 0.97463(18) 0.9203(3) 0.44547(8) 0.0270(4) Uani d . 1
O O4 0.8258(2) 1.1657(3) 0.37363(10) 0.0378(4) Uani d . 1
N N1 0.8345(2) 0.9897(3) 0.40891(9) 0.0216(4) Uani d . 1
C C1 0.0996(2) 0.4253(4) 0.31830(10) 0.0175(4) Uani d . 1
C C2 0.1853(2) 0.4578(4) 0.39462(9) 0.0178(4) Uani d . 1
H H2A 0.2159 0.3068 0.4167 0.021 Uiso calc R 1
H H2B 0.0980 0.5338 0.4198 0.021 Uiso calc R 1
C C3 0.3559(2) 0.6022(4) 0.40061(9) 0.0159(4) Uani d . 1
C C4 0.5205(2) 0.5201(4) 0.43639(9) 0.0172(4) Uani d . 1
H H4 0.5251 0.3751 0.4587 0.021 Uiso calc R 1
C C5 0.6780(3) 0.6464(4) 0.43999(10) 0.0175(4) Uani d . 1
H H5 0.7902 0.5905 0.4647 0.021 Uiso calc R 1
C C6 0.6674(3) 0.8558(4) 0.40665(10) 0.0169(4) Uani d . 1
C C7 0.5057(2) 0.9450(4) 0.37098(10) 0.0178(4) Uani d . 1
H H7 0.5022 1.0900 0.3487 0.021 Uiso calc R 1
C C8 0.3493(3) 0.8171(4) 0.36871(10) 0.0178(4) Uani d . 1
H H8 0.2366 0.8759 0.3453 0.021 Uiso calc R 1
C C9 -0.1133(2) 0.5852(4) 0.22357(9) 0.0190(4) Uani d . 1
H H9 -0.1214 0.4239 0.2062 0.023 Uiso calc R 1
C C10 -0.3037(3) 0.6770(4) 0.22249(10) 0.0214(4) Uani d . 1
H H10A -0.3481 0.7457 0.1759 0.026 Uiso calc R 1
H H10B -0.2973 0.8004 0.2578 0.026 Uiso calc R 1
C C11 -0.4416(3) 0.4988(4) 0.23727(11) 0.0265(5) Uani d . 1
H H11A -0.4074 0.4504 0.2868 0.032 Uiso calc R 1
H H11B -0.5613 0.5744 0.2323 0.032 Uiso calc R 1
C C12 -0.4634(3) 0.2840(5) 0.19159(12) 0.0305(5) Uani d . 1
H H12A -0.5418 0.1761 0.2118 0.037 Uiso calc R 1
H H12B -0.3428 0.2114 0.1957 0.037 Uiso calc R 1
C C13 -0.5416(3) 0.3094(5) 0.11330(12) 0.0360(6) Uani d . 1
H H13A -0.6627 0.3808 0.1093 0.043 Uiso calc R 1
H H13B -0.5603 0.1539 0.0932 0.043 Uiso calc R 1
C C14 -0.4340(3) 0.4472(5) 0.06687(10) 0.0285(5) Uani d . 1
H H14A -0.5005 0.4422 0.0179 0.034 Uiso calc R 1
H H14B -0.4296 0.6088 0.0822 0.034 Uiso calc R 1
C C15 -0.2396(3) 0.3648(4) 0.06767(11) 0.0269(5) Uani d . 1
H H15A -0.1945 0.2927 0.1137 0.032 Uiso calc R 1
H H15B -0.2426 0.2449 0.0314 0.032 Uiso calc R 1
C C16 -0.1040(3) 0.5483(5) 0.05495(11) 0.0303(5) Uani d . 1
H H16A 0.0156 0.4738 0.0581 0.036 Uiso calc R 1
H H16B -0.1405 0.6032 0.0062 0.036 Uiso calc R 1
C C17 -0.0790(3) 0.7576(4) 0.10288(11) 0.0290(5) Uani d . 1
H H17A -0.1988 0.8316 0.0999 0.035 Uiso calc R 1
H H17B -0.0002 0.8669 0.0834 0.035 Uiso calc R 1
C C18 0.0009(3) 0.7244(4) 0.18113(11) 0.0262(5) Uani d . 1
H H18A 0.1202 0.6489 0.1847 0.031 Uiso calc R 1
H H18B 0.0221 0.8772 0.2030 0.031 Uiso calc R 1

loop_
_atom_site_aniso_label
_atom_site_aniso_U_11
_atom_site_aniso_U_22
_atom_site_aniso_U_33
_atom_site_aniso_U_12
_atom_site_aniso_U_13
_atom_site_aniso_U_23
O1 0.0240(7) 0.0243(8) 0.0234(7) 0.0036(7) 0.0023(6) -0.0029(7)
O2 0.0177(6) 0.0208(7) 0.0164(6) 0.0009(6) -0.0021(5) -0.0006(6)
O3 0.0157(7) 0.0330(9) 0.0309(8) -0.0044(7) 0.0000(6) -0.0064(7)
O4 0.0261(8) 0.0302(10) 0.0562(11) -0.0092(8) 0.0049(8) 0.0149(9)
N1 0.0147(8) 0.0243(10) 0.0262(9) -0.0031(7) 0.0047(7) -0.0040(8)
C1 0.0132(8) 0.0183(10) 0.0209(9) -0.0028(8) 0.0031(7) 0.0008(8)
C2 0.0144(8) 0.0212(10) 0.0174(9) -0.0029(8) 0.0019(7) 0.0019(8)
C3 0.0147(8) 0.0190(10) 0.0139(8) -0.0020(8) 0.0027(7) -0.0026(8)
C4 0.0182(9) 0.0184(10) 0.0144(8) -0.0001(8) 0.0011(7) -0.0006(8)
C5 0.0133(8) 0.0227(11) 0.0156(9) 0.0006(8) -0.0002(7) -0.0024(8)
C6 0.0140(8) 0.0202(10) 0.0168(8) -0.0055(8) 0.0037(7) -0.0035(8)
C7 0.0188(9) 0.0177(9) 0.0170(8) -0.0004(9) 0.0034(7) 0.0005(8)
C8 0.0148(8) 0.0203(10) 0.0178(9) -0.0005(8) 0.0012(7) -0.0010(8)
C9 0.0184(9) 0.0234(10) 0.0139(9) -0.0002(9) -0.0009(7) -0.0014(8)
C10 0.0216(10) 0.0253(11) 0.0162(9) 0.0040(9) 0.0003(8) -0.0043(8)
C11 0.0178(9) 0.0387(14) 0.0229(10) 0.0023(10) 0.0030(8) -0.0013(10)
C12 0.0270(11) 0.0365(14) 0.0280(11) -0.0070(11) 0.0050(9) -0.0010(11)
C13 0.0313(12) 0.0449(16) 0.0293(12) -0.0074(12) -0.0010(9) -0.0066(12)
C14 0.0306(11) 0.0346(13) 0.0171(9) 0.0041(12) -0.0042(8) -0.0033(10)
C15 0.0313(11) 0.0281(12) 0.0198(10) 0.0055(10) 0.0011(8) -0.0031(9)
C16 0.0338(12) 0.0376(14) 0.0203(10) 0.0028(12) 0.0070(9) -0.0004(10)
C17 0.0350(12) 0.0303(13) 0.0216(11) -0.0048(11) 0.0046(9) 0.0039(10)
C18 0.0247(10) 0.0323(13) 0.0210(10) -0.0050(10) 0.0024(8) 0.0014(9)

loop_
_atom_type_symbol
_atom_type_description
_atom_type_scat_dispersion_real
_atom_type_scat_dispersion_imag
_atom_type_scat_source
C C 0.0033 0.0016 'International Tables Vol C Tables 4.2.6.8 and 6.1.1.4'
H H 0.0000 0.0000 'International Tables Vol C Tables 4.2.6.8 and 6.1.1.4'
N N 0.0061 0.0033 'International Tables Vol C Tables 4.2.6.8 and 6.1.1.4'
O O 0.0106 0.0060 'International Tables Vol C Tables 4.2.6.8 and 6.1.1.4'

loop_
_geom_angle_atom_site_label_1
_geom_angle_atom_site_label_2
_geom_angle_atom_site_label_3
_geom_angle
C1 O2 C9 117.18(16)
O3 N1 O4 123.50(18)
O3 N1 C6 118.59(18)
O4 N1 C6 117.90(17)
O1 C1 O2 125.04(18)
O1 C1 C2 124.13(18)
O2 C1 C2 110.78(17)
C1 C2 C3 110.42(15)
C1 C2 H2A 109.6
C3 C2 H2A 109.6
C1 C2 H2B 109.6
C3 C2 H2B 109.6
H2A C2 H2B 108.1
C4 C3 C8 119.31(18)
C4 C3 C2 120.49(19)
C8 C3 C2 120.18(18)
C5 C4 C3 121.02(19)
C5 C4 H4 119.5
C3 C4 H4 119.5
C6 C5 C4 118.22(18)
C6 C5 H5 120.9
C4 C5 H5 120.9
C5 C6 C7 122.60(18)
C5 C6 N1 118.74(17)
C7 C6 N1 118.66(18)
C8 C7 C6 118.3(2)
C8 C7 H7 120.9
C6 C7 H7 120.9
C7 C8 C3 120.54(19)
C7 C8 H8 119.7
C3 C8 H8 119.7
O2 C9 C10 105.86(15)
O2 C9 C18 108.55(15)
C10 C9 C18 114.87(18)
O2 C9 H9 109.1
C10 C9 H9 109.1
C18 C9 H9 109.1
C9 C10 C11 114.91(19)
C9 C10 H10A 108.5
C11 C10 H10A 108.5
C9 C10 H10B 108.5
C11 C10 H10B 108.5
H10A C10 H10B 107.5
C12 C11 C10 117.19(17)
C12 C11 H11A 108.0
C10 C11 H11A 108.0
C12 C11 H11B 108.0
C10 C11 H11B 108.0
H11A C11 H11B 107.2
C11 C12 C13 118.4(2)
C11 C12 H12A 107.7
C13 C12 H12A 107.7
C11 C12 H12B 107.7
C13 C12 H12B 107.7
H12A C12 H12B 107.1
C12 C13 C14 118.74(19)
C12 C13 H13A 107.6
C14 C13 H13A 107.6
C12 C13 H13B 107.6
C14 C13 H13B 107.6
H13A C13 H13B 107.1
C15 C14 C13 115.3(2)
C15 C14 H14A 108.5
C13 C14 H14A 108.5
C15 C14 H14B 108.5
C13 C14 H14B 108.5
H14A C14 H14B 107.5
C16 C15 C14 115.9(2)
C16 C15 H15A 108.3
C14 C15 H15A 108.3
C16 C15 H15B 108.3
C14 C15 H15B 108.3
H15A C15 H15B 107.4
C17 C16 C15 118.54(18)
C17 C16 H16A 107.7
C15 C16 H16A 107.7
C17 C16 H16B 107.7
C15 C16 H16B 107.7
H16A C16 H16B 107.1
C16 C17 C18 118.8(2)
C16 C17 H17A 107.6
C18 C17 H17A 107.6
C16 C17 H17B 107.6
C18 C17 H17B 107.6
H17A C17 H17B 107.1
C9 C18 C17 116.17(18)
C9 C18 H18A 108.2
C17 C18 H18A 108.2
C9 C18 H18B 108.2
C17 C18 H18B 108.2
H18A C18 H18B 107.4

loop_
_geom_bond_atom_site_label_1
_geom_bond_atom_site_label_2
_geom_bond_distance
O1 C1 1.208(3)
O2 C1 1.338(2)
O2 C9 1.470(2)
O3 N1 1.228(2)
O4 N1 1.231(2)
N1 C6 1.472(3)
C1 C2 1.516(3)
C2 C3 1.521(3)
C2 H2A 0.9900
C2 H2B 0.9900
C3 C4 1.390(3)
C3 C8 1.398(3)
C4 C5 1.385(3)
C4 H4 0.9500
C5 C6 1.380(3)
C5 H5 0.9500
C6 C7 1.387(3)
C7 C8 1.386(3)
C7 H7 0.9500
C8 H8 0.9500
C9 C10 1.523(3)
C9 C18 1.525(3)
C9 H9 1.0000
C10 C11 1.532(3)
C10 H10A 0.9900
C10 H10B 0.9900
C11 C12 1.529(3)
C11 H11A 0.9900
C11 H11B 0.9900
C12 C13 1.533(3)
C12 H12A 0.9900
C12 H12B 0.9900
C13 C14 1.540(3)
C13 H13A 0.9900
C13 H13B 0.9900
C14 C15 1.534(3)
C14 H14A 0.9900
C14 H14B 0.9900
C15 C16 1.529(3)
C15 H15A 0.9900
C15 H15B 0.9900
C16 C17 1.528(3)
C16 H16A 0.9900
C16 H16B 0.9900
C17 C18 1.540(3)
C17 H17A 0.9900
C17 H17B 0.9900
C18 H18A 0.9900
C18 H18B 0.9900

loop_
_geom_torsion_atom_site_label_1
_geom_torsion_atom_site_label_2
_geom_torsion_atom_site_label_3
_geom_torsion_atom_site_label_4
_geom_torsion
_geom_torsion_publ_flag
C9 O2 C1 O1 -0.3(3) y
C9 O2 C1 C2 177.31(15) ?
O1 C1 C2 C3 85.5(2) y
O2 C1 C2 C3 -92.17(19) ?
C1 C2 C3 C4 -123.94(19) ?
C1 C2 C3 C8 54.6(2) ?
C8 C3 C4 C5 -0.9(3) ?
C2 C3 C4 C5 177.59(17) ?
C3 C4 C5 C6 -0.4(3) ?
C4 C5 C6 C7 1.1(3) ?
C4 C5 C6 N1 -178.81(17) ?
O3 N1 C6 C5 -6.3(3) ?
O4 N1 C6 C5 173.44(18) ?
O3 N1 C6 C7 173.76(18) ?
O4 N1 C6 C7 -6.4(3) ?
C5 C6 C7 C8 -0.3(3) ?
N1 C6 C7 C8 179.56(17) ?
C6 C7 C8 C3 -1.1(3) ?
C4 C3 C8 C7 1.7(3) ?
C2 C3 C8 C7 -176.82(17) ?
C1 O2 C9 C10 148.21(17) ?
C1 O2 C9 C18 -88.0(2) ?
O2 C9 C10 C11 -84.4(2) ?
C18 C9 C10 C11 155.83(18) y
C9 C10 C11 C12 -54.3(2) y
C10 C11 C12 C13 -66.1(3) y
C11 C12 C13 C14 64.4(3) y
C12 C13 C14 C15 56.2(3) y
C13 C14 C15 C16 -150.6(2) y
C14 C15 C16 C17 56.1(3) y
C15 C16 C17 C18 65.1(3) y
O2 C9 C18 C17 -175.31(18) ?
C10 C9 C18 C17 -57.1(3) y
C16 C17 C18 C9 -65.0(3) y

loop_
_cod_related_entry_id
_cod_related_entry_database
_cod_related_entry_code
1 ChemSpider 21133390
